data_1565448
loop_
_publ_author_name
'Elnajjar, Fawzia O.'
'Wang, Ruiyao'
'Aquino, Manuel A.S.'

_publ_section_title
;
 Synthesis, structure and electrochemistry of ruthenium(II) and (III)
 mono- and bis-oxalato complexes
;
_journal_name_full 'Inorganica Chimica Acta'
_journal_page_first 119388
_journal_paper_doi 10.1016/j.ica.2019.119388
_journal_volume 502
_journal_year 2020
_chemical_formula_sum 'C19 H20.93 N3 O10.47 Ru'
_chemical_formula_weight 559.83
_space_group_IT_number 2
_space_group_name_Hall '-P 1'
_space_group_name_H-M_alt 'P -1'
_symmetry_cell_setting triclinic
_symmetry_space_group_name_H-M 'P -1'
_atom_sites_solution_hydrogens geom
_atom_sites_solution_primary direct
_atom_sites_solution_secondary difmap
_cell_angle_alpha 80.6480(10)
_cell_angle_beta 83.9880(10)
_cell_angle_gamma 86.2610(10)
_cell_formula_units_Z 2
_cell_length_a 9.45730(10)
_cell_length_b 10.78660(10)
_cell_length_c 11.48370(10)
_cell_measurement_reflns_used 9996
_cell_measurement_temperature 180(2)
_cell_measurement_theta_max 32.16
_cell_measurement_theta_min 2.42
_cell_volume 1148.161(19)
_computing_cell_refinement 'Bruker SMART'
_computing_data_collection 'Bruker SMART'
_computing_data_reduction 'Bruker SAINT'
_computing_molecular_graphics 'Bruker SHELXTL'
_computing_publication_material 'Bruker SHELXTL'
_computing_structure_refinement 'SHELXL-97 (Sheldrick, 1997)'
_computing_structure_solution 'SHELXS-97 (Sheldrick, 1990)'
_diffrn_ambient_temperature 180(2)
_diffrn_measured_fraction_theta_full 0.996
_diffrn_measured_fraction_theta_max 0.996
_diffrn_measurement_device_type 'CCD area detector'
_diffrn_measurement_method 'phi and omega scans'
_diffrn_radiation_monochromator graphite
_diffrn_radiation_source 'fine-focus sealed tube'
_diffrn_radiation_type MoK\a
_diffrn_radiation_wavelength 0.71073
_diffrn_reflns_av_R_equivalents 0.0132
_diffrn_reflns_av_sigmaI/netI 0.0157
_diffrn_reflns_limit_h_max 10
_diffrn_reflns_limit_h_min -11
_diffrn_reflns_limit_k_max 11
_diffrn_reflns_limit_k_min -13
_diffrn_reflns_limit_l_max 14
_diffrn_reflns_limit_l_min -14
_diffrn_reflns_number 10528
_diffrn_reflns_theta_full 26.00
_diffrn_reflns_theta_max 26.00
_diffrn_reflns_theta_min 1.81
_exptl_absorpt_coefficient_mu 0.744
_exptl_absorpt_correction_T_max 0.8076
_exptl_absorpt_correction_T_min 0.7808
_exptl_absorpt_correction_type multi-scan
_exptl_crystal_colour brown
_exptl_crystal_density_diffrn 1.619
_exptl_crystal_density_method 'not measured'
_exptl_crystal_description block
_exptl_crystal_F_000 567
_exptl_crystal_size_max 0.35
_exptl_crystal_size_mid 0.30
_exptl_crystal_size_min 0.30
_refine_diff_density_max 0.640
_refine_diff_density_min -0.500
_refine_diff_density_rms 0.058
_refine_ls_extinction_method none
_refine_ls_goodness_of_fit_ref 1.050
_refine_ls_hydrogen_treatment mixed
_refine_ls_matrix_type full
_refine_ls_number_parameters 327
_refine_ls_number_reflns 4501
_refine_ls_number_restraints 18
_refine_ls_restrained_S_all 1.049
_refine_ls_R_factor_all 0.0209
_refine_ls_R_factor_gt 0.0198
_refine_ls_shift/su_max 0.002
_refine_ls_shift/su_mean 0.000
_refine_ls_structure_factor_coef Fsqd
_refine_ls_weighting_details 'calc w=1/[\s^2^(Fo^2^)+(0.0266P)^2^+0.6051P] where P=(Fo^2^+2Fc^2^)/3'
_refine_ls_weighting_scheme calc
_refine_ls_wR_factor_gt 0.0508
_refine_ls_wR_factor_ref 0.0516
_reflns_number_gt 4308
_reflns_number_total 4501
_reflns_threshold_expression >2sigma(I)
_cod_data_source_file ICA-2020-502-119388.cif
_cod_data_source_block ma03
_cod_original_cell_volume 1148.162(19)
_cod_original_sg_symbol_H-M P-1
_cod_database_code 1565448

loop_
_symmetry_equiv_pos_as_xyz
'x, y, z'
'-x, -y, -z'

loop_
_atom_site_label
_atom_site_type_symbol
_atom_site_fract_x
_atom_site_fract_y
_atom_site_fract_z
_atom_site_U_iso_or_equiv
_atom_site_adp_type
_atom_site_occupancy
_atom_site_symmetry_multiplicity
_atom_site_calc_flag
_atom_site_refinement_flags
_atom_site_disorder_assembly
_atom_site_disorder_group
Ru1 Ru 0.260262(12) 0.521568(11) 0.749000(9) 0.02038(5) Uani 1 1 d . . .
O1 O 0.35570(12) 0.39593(11) 0.64939(9) 0.0262(2) Uani 1 1 d . . .
O2 O 0.33007(12) 0.39098(11) 0.88021(9) 0.0263(2) Uani 1 1 d . . .
O3 O 0.50944(14) 0.22986(12) 0.66359(11) 0.0362(3) Uani 1 1 d . . .
O4 O 0.47938(14) 0.22275(13) 0.90665(11) 0.0380(3) Uani 1 1 d . . .
O5 O 0.18966(12) 0.65455(10) 0.61890(9) 0.0253(2) Uani 1 1 d . . .
O6 O 0.16266(12) 0.64549(11) 0.84923(9) 0.0266(2) Uani 1 1 d . . .
O7 O 0.04809(15) 0.82686(13) 0.59218(11) 0.0411(3) Uani 1 1 d . . .
O8 O 0.00138(14) 0.80639(12) 0.83805(11) 0.0373(3) Uani 1 1 d . . .
N1 N 0.45124(14) 0.60939(13) 0.73545(11) 0.0243(3) Uani 1 1 d . . .
N2 N 0.06927(14) 0.43538(12) 0.75859(11) 0.0234(3) Uani 1 1 d . . .
N3 N 0.27119(18) -0.00432(15) 0.97060(15) 0.0405(4) Uani 1 1 d . . .
H3A H 0.2862 -0.0183 1.0461 0.049 Uiso 1 1 calc R . .
C1 C 0.43135(17) 0.30731(15) 0.70695(14) 0.0246(3) Uani 1 1 d . . .
C2 C 0.41502(17) 0.30402(15) 0.84398(14) 0.0250(3) Uani 1 1 d . . .
C3 C 0.10720(17) 0.74170(16) 0.65576(14) 0.0259(3) Uani 1 1 d . . .
C4 C 0.08472(17) 0.73365(15) 0.79330(14) 0.0256(3) Uani 1 1 d . . .
C5 C 0.51823(19) 0.64814(18) 0.62789(15) 0.0332(4) Uani 1 1 d . . .
H5A H 0.4770 0.6342 0.5595 0.040 Uiso 1 1 calc R . .
C6 C 0.6451(2) 0.7075(2) 0.61376(17) 0.0405(4) Uani 1 1 d . . .
H6A H 0.6903 0.7339 0.5367 0.049 Uiso 1 1 calc R . .
C7 C 0.70561(19) 0.72830(19) 0.71257(17) 0.0376(4) Uani 1 1 d . . .
H7A H 0.7924 0.7698 0.7046 0.045 Uiso 1 1 calc R . .
C8 C 0.63768(19) 0.68762(19) 0.82333(16) 0.0355(4) Uani 1 1 d . . .
H8A H 0.6777 0.6999 0.8929 0.043 Uiso 1 1 calc R . .
C9 C 0.51118(18) 0.62904(17) 0.83160(15) 0.0297(4) Uani 1 1 d . . .
H9A H 0.4646 0.6015 0.9079 0.036 Uiso 1 1 calc R . .
C10 C 0.01790(19) 0.41477(16) 0.65896(14) 0.0295(4) Uani 1 1 d . . .
H10A H 0.0737 0.4353 0.5854 0.035 Uiso 1 1 calc R . .
C11 C -0.1128(2) 0.36495(18) 0.65963(16) 0.0343(4) Uani 1 1 d . . .
H11A H -0.1467 0.3519 0.5878 0.041 Uiso 1 1 calc R . .
C12 C -0.19375(19) 0.33429(18) 0.76684(17) 0.0355(4) Uani 1 1 d . . .
H12A H -0.2845 0.3004 0.7697 0.043 Uiso 1 1 calc R . .
C13 C -0.14073(19) 0.35370(18) 0.86962(16) 0.0347(4) Uani 1 1 d . . .
H13A H -0.1943 0.3327 0.9442 0.042 Uiso 1 1 calc R . .
C14 C -0.00921(18) 0.40385(16) 0.86266(14) 0.0281(3) Uani 1 1 d . . .
H14A H 0.0272 0.4166 0.9336 0.034 Uiso 1 1 calc R . .
C15 C 0.3585(2) -0.06052(18) 0.89395(18) 0.0392(4) Uani 1 1 d . . .
H15A H 0.4361 -0.1141 0.9209 0.047 Uiso 1 1 calc R . .
C16 C 0.3362(2) -0.04099(19) 0.77680(18) 0.0396(4) Uani 1 1 d . . .
H16A H 0.3983 -0.0804 0.7217 0.048 Uiso 1 1 calc R . .
C17 C 0.2226(2) 0.03661(19) 0.73934(19) 0.0431(5) Uani 1 1 d . . .
H17A H 0.2056 0.0510 0.6581 0.052 Uiso 1 1 calc R . .
C18 C 0.1340(2) 0.0932(2) 0.8205(2) 0.0476(5) Uani 1 1 d . . .
H18A H 0.0548 0.1459 0.7958 0.057 Uiso 1 1 calc R . .
C19 C 0.1609(2) 0.07297(19) 0.9360(2) 0.0462(5) Uani 1 1 d . . .
H19A H 0.1019 0.1133 0.9922 0.055 Uiso 1 1 calc R . .
O1W O 0.32702(16) -0.02951(14) 1.19392(14) 0.0452(3) Uani 1 1 d D . .
H1WA H 0.258(2) -0.029(3) 1.242(2) 0.080(5) Uiso 1 1 d D . .
H1WB H 0.377(3) -0.089(2) 1.215(3) 0.080(5) Uiso 1 1 d D . .
O2W O 0.1029(2) -0.04696(16) 1.35772(15) 0.0606(5) Uani 1 1 d D . .
H2WA H 0.099(3) -0.088(2) 1.4252(18) 0.080(5) Uiso 1 1 d D . .
H2WB H 0.067(3) 0.0211(19) 1.366(3) 0.080(5) Uiso 1 1 d D . .
O3W O 0.3781(4) -0.0694(4) 1.5028(3) 0.0636(14) Uani 0.466(5) 1 d PD . .
H3WA H 0.452(4) -0.036(6) 1.485(5) 0.080(5) Uiso 0.466(5) 1 d PD . .
H3WB H 0.324(5) -0.042(6) 1.454(4) 0.080(5) Uiso 0.466(5) 1 d PD . .

loop_
_atom_site_aniso_label
_atom_site_aniso_U_11
_atom_site_aniso_U_22
_atom_site_aniso_U_33
_atom_site_aniso_U_23
_atom_site_aniso_U_13
_atom_site_aniso_U_12
Ru1 0.02344(8) 0.02080(8) 0.01675(7) -0.00271(5) -0.00361(5) 0.00217(5)
O1 0.0316(6) 0.0263(6) 0.0207(5) -0.0046(4) -0.0037(4) 0.0038(5)
O2 0.0315(6) 0.0264(6) 0.0199(5) -0.0016(4) -0.0037(4) 0.0045(5)
O3 0.0391(7) 0.0353(7) 0.0340(7) -0.0109(5) -0.0026(5) 0.0114(6)
O4 0.0409(7) 0.0375(7) 0.0309(6) 0.0038(5) -0.0054(5) 0.0131(6)
O5 0.0295(6) 0.0254(6) 0.0203(5) -0.0021(4) -0.0042(4) 0.0036(5)
O6 0.0333(6) 0.0265(6) 0.0204(5) -0.0055(4) -0.0038(4) 0.0032(5)
O7 0.0473(8) 0.0381(7) 0.0315(7) 0.0042(6) -0.0019(6) 0.0181(6)
O8 0.0385(7) 0.0365(7) 0.0356(7) -0.0102(5) 0.0019(5) 0.0102(6)
N1 0.0261(7) 0.0254(7) 0.0213(6) -0.0040(5) -0.0033(5) 0.0012(5)
N2 0.0266(7) 0.0231(7) 0.0208(6) -0.0044(5) -0.0043(5) 0.0015(5)
N3 0.0451(9) 0.0367(9) 0.0390(8) -0.0065(7) 0.0046(7) -0.0103(7)
C1 0.0238(7) 0.0251(8) 0.0253(8) -0.0042(6) -0.0027(6) -0.0024(6)
C2 0.0245(8) 0.0253(8) 0.0243(8) -0.0007(6) -0.0022(6) -0.0019(6)
C3 0.0254(8) 0.0267(8) 0.0244(8) -0.0013(6) -0.0018(6) 0.0002(6)
C4 0.0257(8) 0.0252(8) 0.0261(8) -0.0051(6) -0.0012(6) -0.0023(6)
C5 0.0356(9) 0.0419(10) 0.0227(8) -0.0048(7) -0.0033(7) -0.0067(8)
C6 0.0378(10) 0.0525(12) 0.0303(9) -0.0042(8) 0.0029(8) -0.0126(9)
C7 0.0280(9) 0.0432(11) 0.0433(10) -0.0095(8) -0.0035(8) -0.0068(8)
C8 0.0342(9) 0.0433(11) 0.0325(9) -0.0120(8) -0.0097(7) -0.0023(8)
C9 0.0335(9) 0.0332(9) 0.0229(8) -0.0056(7) -0.0047(7) 0.0008(7)
C10 0.0358(9) 0.0322(9) 0.0211(7) -0.0045(6) -0.0048(7) -0.0023(7)
C11 0.0384(10) 0.0364(10) 0.0308(9) -0.0067(7) -0.0133(7) -0.0035(8)
C12 0.0280(9) 0.0368(10) 0.0429(10) -0.0079(8) -0.0060(7) -0.0034(7)
C13 0.0322(9) 0.0401(10) 0.0316(9) -0.0079(8) 0.0025(7) -0.0041(8)
C14 0.0322(9) 0.0317(9) 0.0212(7) -0.0069(6) -0.0026(6) -0.0011(7)
C15 0.0368(10) 0.0338(10) 0.0446(11) -0.0023(8) -0.0006(8) 0.0014(8)
C16 0.0378(10) 0.0372(10) 0.0433(10) -0.0092(8) 0.0011(8) 0.0008(8)
C17 0.0440(11) 0.0359(11) 0.0503(12) -0.0050(9) -0.0092(9) -0.0045(8)
C18 0.0376(10) 0.0341(10) 0.0723(15) -0.0118(10) -0.0076(10) 0.0026(8)
C19 0.0378(10) 0.0363(11) 0.0652(14) -0.0190(10) 0.0116(9) -0.0051(8)
O1W 0.0427(8) 0.0380(8) 0.0496(8) -0.0028(6) 0.0052(6) 0.0116(6)
O2W 0.0713(11) 0.0460(9) 0.0500(9) 0.0089(7) 0.0173(8) 0.0260(8)
O3W 0.063(3) 0.077(3) 0.057(2) -0.032(2) -0.0093(18) 0.009(2)

loop_
_atom_type_symbol
_atom_type_description
_atom_type_scat_dispersion_real
_atom_type_scat_dispersion_imag
_atom_type_scat_source
C C 0.0033 0.0016 'International Tables Vol C Tables 4.2.6.8 and 6.1.1.4'
H H 0.0000 0.0000 'International Tables Vol C Tables 4.2.6.8 and 6.1.1.4'
N N 0.0061 0.0033 'International Tables Vol C Tables 4.2.6.8 and 6.1.1.4'
O O 0.0106 0.0060 'International Tables Vol C Tables 4.2.6.8 and 6.1.1.4'
Ru Ru -1.2594 0.8363 'International Tables Vol C Tables 4.2.6.8 and 6.1.1.4'

loop_
_geom_angle_atom_site_label_1
_geom_angle_atom_site_label_2
_geom_angle_atom_site_label_3
_geom_angle
_geom_angle_site_symmetry_1
_geom_angle_site_symmetry_3
O6 Ru1 O2 98.70(4) . .
O6 Ru1 O1 179.21(5) . .
O2 Ru1 O1 81.08(4) . .
O6 Ru1 O5 80.50(4) . .
O2 Ru1 O5 179.17(4) . .
O1 Ru1 O5 99.72(4) . .
O6 Ru1 N2 89.02(5) . .
O2 Ru1 N2 91.66(5) . .
O1 Ru1 N2 90.22(5) . .
O5 Ru1 N2 88.56(5) . .
O6 Ru1 N1 91.42(5) . .
O2 Ru1 N1 89.45(5) . .
O1 Ru1 N1 89.35(5) . .
O5 Ru1 N1 90.34(5) . .
N2 Ru1 N1 178.73(5) . .
C1 O1 Ru1 114.31(10) . .
C2 O2 Ru1 114.38(10) . .
C3 O5 Ru1 114.71(10) . .
C4 O6 Ru1 114.99(10) . .
C5 N1 C9 118.41(15) . .
C5 N1 Ru1 119.61(11) . .
C9 N1 Ru1 121.98(11) . .
C10 N2 C14 118.44(14) . .
C10 N2 Ru1 120.05(11) . .
C14 N2 Ru1 121.44(11) . .
C15 N3 C19 121.94(18) . .
C15 N3 H3A 119.0 . .
C19 N3 H3A 119.0 . .
O3 C1 O1 125.75(15) . .
O3 C1 C2 119.89(14) . .
O1 C1 C2 114.35(13) . .
O4 C2 O2 125.71(15) . .
O4 C2 C1 119.67(14) . .
O2 C2 C1 114.61(13) . .
O7 C3 O5 125.02(15) . .
O7 C3 C4 120.05(15) . .
O5 C3 C4 114.93(13) . .
O8 C4 O6 126.08(15) . .
O8 C4 C3 120.42(15) . .
O6 C4 C3 113.49(13) . .
N1 C5 C6 122.01(16) . .
N1 C5 H5A 119.0 . .
C6 C5 H5A 119.0 . .
C5 C6 C7 119.39(17) . .
C5 C6 H6A 120.3 . .
C7 C6 H6A 120.3 . .
C6 C7 C8 118.77(17) . .
C6 C7 H7A 120.6 . .
C8 C7 H7A 120.6 . .
C9 C8 C7 119.09(16) . .
C9 C8 H8A 120.5 . .
C7 C8 H8A 120.5 . .
N1 C9 C8 122.33(16) . .
N1 C9 H9A 118.8 . .
C8 C9 H9A 118.8 . .
N2 C10 C11 122.41(16) . .
N2 C10 H10A 118.8 . .
C11 C10 H10A 118.8 . .
C10 C11 C12 118.80(16) . .
C10 C11 H11A 120.6 . .
C12 C11 H11A 120.6 . .
C13 C12 C11 119.05(17) . .
C13 C12 H12A 120.5 . .
C11 C12 H12A 120.5 . .
C14 C13 C12 119.19(16) . .
C14 C13 H13A 120.4 . .
C12 C13 H13A 120.4 . .
N2 C14 C13 122.10(15) . .
N2 C14 H14A 119.0 . .
C13 C14 H14A 119.0 . .
N3 C15 C16 119.92(18) . .
N3 C15 H15A 120.0 . .
C16 C15 H15A 120.0 . .
C15 C16 C17 119.22(19) . .
C15 C16 H16A 120.4 . .
C17 C16 H16A 120.4 . .
C18 C17 C16 119.6(2) . .
C18 C17 H17A 120.2 . .
C16 C17 H17A 120.2 . .
C19 C18 C17 119.5(2) . .
C19 C18 H18A 120.3 . .
C17 C18 H18A 120.3 . .
N3 C19 C18 119.84(19) . .
N3 C19 H19A 120.1 . .
C18 C19 H19A 120.1 . .
H1WA O1W H1WB 107(2) . .
H2WA O2W H2WB 105(2) . .
H3WA O3W H3WB 109(4) . .

loop_
_geom_bond_atom_site_label_1
_geom_bond_atom_site_label_2
_geom_bond_distance
_geom_bond_site_symmetry_2
Ru1 O6 2.0199(11) .
Ru1 O2 2.0218(11) .
Ru1 O1 2.0219(11) .
Ru1 O5 2.0306(11) .
Ru1 N2 2.0696(14) .
Ru1 N1 2.0736(14) .
O1 C1 1.291(2) .
O2 C2 1.287(2) .
O3 C1 1.212(2) .
O4 C2 1.214(2) .
O5 C3 1.279(2) .
O6 C4 1.292(2) .
O7 C3 1.221(2) .
O8 C4 1.211(2) .
N1 C5 1.343(2) .
N1 C9 1.345(2) .
N2 C10 1.345(2) .
N2 C14 1.345(2) .
N3 C15 1.334(3) .
N3 C19 1.344(3) .
N3 H3A 0.8800 .
C1 C2 1.560(2) .
C3 C4 1.560(2) .
C5 C6 1.379(3) .
C5 H5A 0.9500 .
C6 C7 1.379(3) .
C6 H6A 0.9500 .
C7 C8 1.381(3) .
C7 H7A 0.9500 .
C8 C9 1.377(3) .
C8 H8A 0.9500 .
C9 H9A 0.9500 .
C10 C11 1.379(3) .
C10 H10A 0.9500 .
C11 C12 1.383(3) .
C11 H11A 0.9500 .
C12 C13 1.381(3) .
C12 H12A 0.9500 .
C13 C14 1.378(3) .
C13 H13A 0.9500 .
C14 H14A 0.9500 .
C15 C16 1.364(3) .
C15 H15A 0.9500 .
C16 C17 1.380(3) .
C16 H16A 0.9500 .
C17 C18 1.377(3) .
C17 H17A 0.9500 .
C18 C19 1.356(3) .
C18 H18A 0.9500 .
C19 H19A 0.9500 .
O1W H1WA 0.811(17) .
O1W H1WB 0.793(17) .
O2W H2WA 0.826(17) .
O2W H2WB 0.805(18) .
O3W H3WA 0.79(2) .
O3W H3WB 0.81(2) .

loop_
_geom_hbond_atom_site_label_D
_geom_hbond_atom_site_label_H
_geom_hbond_atom_site_label_A
_geom_hbond_distance_DH
_geom_hbond_distance_HA
_geom_hbond_distance_DA
_geom_hbond_angle_DHA
_geom_hbond_site_symmetry_A
N3 H3A O1W 0.88 1.76 2.640(2) 173.2 .
O1W H1WA O2W 0.811(17) 1.870(18) 2.678(2) 174(3) .
O1W H1WB O3 0.793(17) 2.19(2) 2.9471(19) 159(3) 2_657
O1W H1WB O4 0.793(17) 2.43(3) 2.9788(19) 127(3) 2_657
O2W H2WA O7 0.826(17) 2.012(19) 2.825(2) 168(3) 1_546
O2W H2WB O7 0.805(18) 2.003(19) 2.799(2) 170(3) 2_567
O3W H3WB O2W 0.81(2) 2.47(3) 3.210(4) 153(5) .
